data_4135612
loop_
_publ_author_name
'Kanega, Ryoichi'
'Onishi, Naoya'
'Tanaka, Shinji'
'Kishimoto, Haruo'
'Himeda, Yuichiro'

_publ_section_title
;
 Catalytic Hydrogenation of CO<sub>2</sub> to Methanol Using Multinuclear
 Iridium Complexes in a Gas-Solid Phase Reaction.
;
_journal_issue 3
_journal_name_full 'Journal of the American Chemical Society'
_journal_page_first 1570
_journal_page_last 1576
_journal_paper_doi 10.1021/jacs.0c11927
_journal_volume 143
_journal_year 2021
_chemical_formula_moiety 'C38 H52 Ir2 N4 O14 S2'
_chemical_formula_sum 'C38 H52 Ir2 N4 O14 S2'
_chemical_formula_weight 1237.41
_space_group_crystal_system triclinic
_space_group_IT_number 2
_space_group_name_Hall '-P 1'
_space_group_name_H-M_alt 'P -1'
_atom_sites_solution_hydrogens geom
_atom_sites_solution_primary direct
_atom_sites_solution_secondary difmap
_cell_angle_alpha 64.682(9)
_cell_angle_beta 89.99(2)
_cell_angle_gamma 89.904(16)
_cell_formula_units_Z 1
_cell_length_a 10.162(6)
_cell_length_b 10.528(6)
_cell_length_c 10.914(5)
_cell_measurement_reflns_used 3127
_cell_measurement_temperature 93
_cell_measurement_theta_max 27.50
_cell_measurement_theta_min 3.00
_cell_volume 1055.5(10)
_computing_cell_refinement 'CrystalClear-SM Expert 2.0 r16'
_computing_data_collection 'CrystalClear-SM Expert 2.0 r16 (Rigaku, 2014)'
_computing_data_reduction 'CrystalClear-SM Expert 2.0 r16'
_computing_molecular_graphics 'CrystalStructure 4.2'
_computing_publication_material 'CrystalStructure 4.2 (Rigaku, 2015)'
_computing_structure_refinement 'SHELXL Version 2016/6 (Sheldrick, 2008)'
_computing_structure_solution 'SHELXT Version 2014/5 (Sheldrick, 2014)'
_diffrn_ambient_temperature 93
_diffrn_detector_area_resol_mean 13.653
_diffrn_measured_fraction_theta_full 0.995
_diffrn_measured_fraction_theta_max 0.989
_diffrn_measurement_device_type 'Rigaku XtaLAB mini'
_diffrn_measurement_method \w
_diffrn_radiation_type 'Mo K\a'
_diffrn_radiation_wavelength 0.71075
_diffrn_reflns_av_R_equivalents 0.0899
_diffrn_reflns_Laue_measured_fraction_full 0.995
_diffrn_reflns_Laue_measured_fraction_max 0.989
_diffrn_reflns_limit_h_max 13
_diffrn_reflns_limit_h_min -13
_diffrn_reflns_limit_k_max 13
_diffrn_reflns_limit_k_min -13
_diffrn_reflns_limit_l_max 14
_diffrn_reflns_limit_l_min -14
_diffrn_reflns_number 10580
_diffrn_reflns_point_group_measured_fraction_full 0.995
_diffrn_reflns_point_group_measured_fraction_max 0.989
_diffrn_reflns_theta_full 25.242
_diffrn_reflns_theta_max 27.594
_diffrn_reflns_theta_min 3.016
_diffrn_standards_number 0
_exptl_absorpt_coefficient_mu 6.485
_exptl_absorpt_correction_T_max 0.273
_exptl_absorpt_correction_T_min 0.175
_exptl_absorpt_correction_type multi-scan
_exptl_absorpt_process_details 'REQAB (Rigaku, 1998)'
_exptl_crystal_colour colorless
_exptl_crystal_density_diffrn 1.947
_exptl_crystal_density_method 'not measured'
_exptl_crystal_description prism
_exptl_crystal_F_000 606.00
_exptl_crystal_size_max 0.200
_exptl_crystal_size_mid 0.200
_exptl_crystal_size_min 0.200
_refine_diff_density_max 2.49
_refine_diff_density_min -2.34
_refine_ls_extinction_method none
_refine_ls_goodness_of_fit_ref 1.045
_refine_ls_hydrogen_treatment mixed
_refine_ls_number_parameters 296
_refine_ls_number_reflns 4825
_refine_ls_number_restraints 0
_refine_ls_R_factor_all 0.0379
_refine_ls_R_factor_gt 0.0362
_refine_ls_shift/su_max 0.001
_refine_ls_structure_factor_coef Fsqd
_refine_ls_weighting_details 'w = 1/[\s^2^(Fo^2^)+(0.0060P)^2^] where P=(Fo^2^+2Fc^2^)/3'
_refine_ls_weighting_scheme calc
_refine_ls_wR_factor_gt 0.0828
_refine_ls_wR_factor_ref 0.0834
_reflns_Friedel_coverage 0.000
_reflns_number_gt 4550
_reflns_number_total 4825
_reflns_threshold_expression F^2^>2.0\s(F^2^)
_cod_data_source_file ja0c11927_si_002.cif
_cod_data_source_block 201900805
_cod_database_code 4135612

loop_
_space_group_symop_id
_space_group_symop_operation_xyz
1 +X,+Y,+Z
2 -X,-Y,-Z

loop_
_atom_site_label
_atom_site_type_symbol
_atom_site_fract_x
_atom_site_fract_y
_atom_site_fract_z
_atom_site_U_iso_or_equiv
_atom_site_adp_type
_atom_site_occupancy
_atom_site_site_symmetry_order
_atom_site_calc_flag
_atom_site_refinement_flags_posn
_atom_site_refinement_flags_adp
_atom_site_refinement_flags_occupancy
_atom_site_disorder_assembly
_atom_site_disorder_group
Ir1 Ir 0.73443(2) 0.27962(2) 0.32777(2) 0.00915(8) Uani 1 1 d . . . . .
S1 S 0.93213(13) 0.81216(14) 0.11187(13) 0.0150(3) Uani 1 1 d . . . . .
O2 O 0.7714(4) 0.4791(4) 0.1620(4) 0.0155(9) Uani 1 1 d . . . . .
O4 O 0.8597(4) 0.4903(5) -0.0637(4) 0.0170(8) Uani 1 1 d . . . . .
O6 O 1.0404(4) 0.7526(4) 0.0667(4) 0.0231(9) Uani 1 1 d . . . . .
O7 O 0.8477(4) 0.9026(5) -0.0164(4) 0.0204(9) Uani 1 1 d . . . . .
O8 O 0.8393(4) 0.7091(4) 0.1999(4) 0.0260(10) Uani 1 1 d . . . . .
O12 O 0.9790(4) 0.9082(4) 0.1683(4) 0.0199(9) Uani 1 1 d . . . . .
O30 O 0.3412(4) 0.3999(5) 0.2388(4) 0.0286(11) Uani 1 1 d . . . . .
N3 N 0.6316(4) 0.2471(5) 0.1779(4) 0.0116(9) Uani 1 1 d . . . . .
N5 N 0.5508(4) 0.3693(5) 0.3262(4) 0.0122(9) Uani 1 1 d . . . . .
C10 C 0.8151(5) 0.0717(5) 0.4334(5) 0.0129(11) Uani 1 1 d . . . . .
C11 C 0.9216(5) 0.1687(5) 0.3752(5) 0.0097(10) Uani 1 1 d . . . . .
C13 C 0.7439(5) 0.1138(6) 0.5257(5) 0.0129(11) Uani 1 1 d . . . . .
C14 C 0.8110(5) 0.2328(6) 0.5282(5) 0.0131(11) Uani 1 1 d . . . . .
C15 C 0.9180(5) 0.2688(6) 0.4343(5) 0.0119(10) Uani 1 1 d . . . . .
C16 C 0.5053(5) 0.2927(6) 0.1568(5) 0.0138(11) Uani 1 1 d . . . . .
C17 C 0.6824(5) 0.1899(6) 0.0980(5) 0.0170(12) Uani 1 1 d . . . . .
H17 H 0.769998 0.161482 0.109254 0.020 Uiso 1 1 calc R U . . .
C18 C 0.5219(5) 0.4352(5) 0.4131(5) 0.0110(10) Uani 1 1 d . . . . .
C19 C 0.6083(6) 0.1725(7) 0.0009(6) 0.0212(13) Uani 1 1 d . . . . .
H19 H 0.645435 0.131957 -0.051808 0.025 Uiso 1 1 calc R U . . .
C20 C 0.7786(5) 0.3014(6) 0.6207(5) 0.0163(11) Uani 1 1 d . . . . .
H20A H 0.686498 0.290559 0.642061 0.020 Uiso 1 1 calc R U . . .
H20B H 0.799770 0.399583 0.576199 0.020 Uiso 1 1 calc R U . . .
H20C H 0.829029 0.257812 0.702644 0.020 Uiso 1 1 calc R U . . .
C21 C 0.5940(5) 0.5524(6) 0.3995(5) 0.0129(11) Uani 1 1 d . . . . .
H21 H 0.657585 0.588325 0.332051 0.015 Uiso 1 1 calc R U . . .
C22 C 1.0213(5) 0.1667(6) 0.2744(5) 0.0151(11) Uani 1 1 d . . . . .
H22A H 0.983061 0.124828 0.220007 0.018 Uiso 1 1 calc R U . . .
H22B H 1.096599 0.112919 0.321610 0.018 Uiso 1 1 calc R U . . .
H22C H 1.047864 0.261147 0.217022 0.018 Uiso 1 1 calc R U . . .
C23 C 0.4575(5) 0.3600(6) 0.2452(5) 0.0134(11) Uani 1 1 d . . . . .
C24 C 0.7811(5) -0.0510(6) 0.4073(6) 0.0182(12) Uani 1 1 d . . . . .
H24A H 0.688653 -0.049208 0.388352 0.022 Uiso 1 1 calc R U . . .
H24B H 0.802090 -0.135919 0.485649 0.022 Uiso 1 1 calc R U . . .
H24C H 0.830339 -0.047618 0.330878 0.022 Uiso 1 1 calc R U . . .
C25 C 0.6348(5) 0.0339(6) 0.6191(6) 0.0202(12) Uani 1 1 d . . . . .
H25A H 0.670268 -0.023698 0.707066 0.024 Uiso 1 1 calc R U . . .
H25B H 0.591974 -0.024586 0.583684 0.024 Uiso 1 1 calc R U . . .
H25C H 0.572178 0.098775 0.626225 0.024 Uiso 1 1 calc R U . . .
C26 C 0.4279(5) 0.3830(6) 0.5143(5) 0.0151(11) Uani 1 1 d . . . . .
H26 H 0.379053 0.304373 0.524787 0.018 Uiso 1 1 calc R U . . .
C27 C 1.0120(5) 0.3851(6) 0.4069(5) 0.0155(11) Uani 1 1 d . . . . .
H27A H 1.068662 0.362055 0.483937 0.019 Uiso 1 1 calc R U . . .
H27B H 0.964355 0.469717 0.390361 0.019 Uiso 1 1 calc R U . . .
H27C H 1.063998 0.398932 0.328798 0.019 Uiso 1 1 calc R U . . .
C28 C 0.4785(6) 0.2158(7) -0.0181(6) 0.0227(13) Uani 1 1 d . . . . .
H28 H 0.427286 0.204865 -0.083540 0.027 Uiso 1 1 calc R U . . .
C29 C 0.4257(6) 0.2758(6) 0.0624(6) 0.0196(12) Uani 1 1 d . . . . .
H29 H 0.338116 0.304122 0.052762 0.023 Uiso 1 1 calc R U . . .
H9 H 0.801(7) 0.485(8) 0.107(7) 0.02(2) Uiso 1 1 d . . . . .
H31 H 0.804(7) 0.548(9) 0.182(7) 0.04(2) Uiso 1 1 d . . . . .
H32 H 0.902(7) 0.959(7) -0.065(6) 0.025(19) Uiso 1 1 d . . . . .
H33 H 0.901(7) 0.403(8) -0.057(6) 0.03(2) Uiso 1 1 d . . . . .
H34 H 0.809(6) 0.523(6) -0.115(5) 0.002(15) Uiso 1 1 d . . . . .

loop_
_atom_site_aniso_label
_atom_site_aniso_U_11
_atom_site_aniso_U_22
_atom_site_aniso_U_33
_atom_site_aniso_U_23
_atom_site_aniso_U_13
_atom_site_aniso_U_12
Ir1 0.00735(11) 0.00976(12) 0.01265(12) -0.00701(9) 0.00038(7) -0.00055(8)
S1 0.0157(7) 0.0124(7) 0.0201(7) -0.0099(6) 0.0061(5) -0.0038(5)
O2 0.017(2) 0.014(2) 0.016(2) -0.0075(17) 0.0061(17) -0.0046(16)
O4 0.016(2) 0.020(2) 0.015(2) -0.0086(17) -0.0012(17) 0.0031(17)
O6 0.020(2) 0.021(2) 0.029(2) -0.0116(19) 0.0107(17) 0.0042(17)
O7 0.011(2) 0.020(2) 0.032(2) -0.0134(19) 0.0025(17) -0.0056(17)
O8 0.031(2) 0.023(2) 0.030(2) -0.0167(19) 0.0198(19) -0.0146(19)
O12 0.028(2) 0.019(2) 0.019(2) -0.0130(17) 0.0056(16) -0.0069(17)
O30 0.017(2) 0.047(3) 0.034(2) -0.029(2) -0.0123(18) 0.015(2)
N3 0.011(2) 0.010(2) 0.013(2) -0.0039(17) 0.0011(17) -0.0013(17)
N5 0.013(2) 0.012(2) 0.014(2) -0.0078(18) 0.0000(17) 0.0007(17)
C10 0.013(3) 0.005(3) 0.017(3) -0.001(2) -0.002(2) 0.004(2)
C11 0.009(2) 0.010(3) 0.010(2) -0.004(2) -0.0011(18) 0.0024(19)
C13 0.007(2) 0.019(3) 0.011(2) -0.005(2) -0.0005(19) 0.001(2)
C14 0.011(2) 0.015(3) 0.015(3) -0.007(2) -0.0004(19) -0.001(2)
C15 0.008(2) 0.012(3) 0.017(3) -0.007(2) -0.0063(19) 0.003(2)
C16 0.012(3) 0.017(3) 0.013(3) -0.008(2) -0.006(2) 0.006(2)
C17 0.011(3) 0.022(3) 0.019(3) -0.010(2) 0.000(2) 0.001(2)
C18 0.012(2) 0.006(3) 0.015(2) -0.005(2) -0.0008(19) 0.0003(19)
C19 0.023(3) 0.026(3) 0.022(3) -0.017(3) 0.004(2) -0.003(2)
C20 0.016(3) 0.020(3) 0.016(3) -0.010(2) -0.002(2) 0.004(2)
C21 0.010(2) 0.015(3) 0.016(3) -0.009(2) 0.0024(19) 0.000(2)
C22 0.008(2) 0.020(3) 0.021(3) -0.012(2) 0.002(2) -0.001(2)
C23 0.009(2) 0.018(3) 0.015(3) -0.008(2) 0.0020(19) 0.003(2)
C24 0.016(3) 0.012(3) 0.028(3) -0.009(2) 0.002(2) -0.002(2)
C25 0.015(3) 0.024(3) 0.020(3) -0.007(2) 0.003(2) -0.002(2)
C26 0.013(3) 0.014(3) 0.023(3) -0.013(2) 0.000(2) -0.003(2)
C27 0.012(3) 0.015(3) 0.020(3) -0.009(2) 0.002(2) -0.005(2)
C28 0.025(3) 0.029(4) 0.021(3) -0.017(3) -0.007(2) -0.004(3)
C29 0.016(3) 0.022(3) 0.021(3) -0.010(2) -0.007(2) 0.003(2)

loop_
_atom_type_symbol
_atom_type_description
_atom_type_scat_dispersion_real
_atom_type_scat_dispersion_imag
_atom_type_scat_source
C C 0.0033 0.0016
;
International Tables for Crystallography
(Vol. C, Tables 4.2.6.8 and 6.1.1.4)
;
H H 0.0000 0.0000
;
International Tables for Crystallography
(Vol. C, Table 6.1.1.4)
;
Ir Ir -1.4442 7.9887
;
International Tables for Crystallography
(Vol. C, Tables 4.2.6.8 and 6.1.1.4)
;
N N 0.0061 0.0033
;
International Tables for Crystallography
(Vol. C, Tables 4.2.6.8 and 6.1.1.4)
;
O O 0.0106 0.0060
;
International Tables for Crystallography
(Vol. C, Tables 4.2.6.8 and 6.1.1.4)
;
S S 0.1246 0.1234
;
International Tables for Crystallography
(Vol. C, Tables 4.2.6.8 and 6.1.1.4)
;

loop_
_geom_angle_atom_site_label_1
_geom_angle_atom_site_label_2
_geom_angle_atom_site_label_3
_geom_angle
_geom_angle_site_symmetry_1
_geom_angle_site_symmetry_3
_geom_angle_publ_flag
N5 Ir1 N3 76.78(17) . . ?
N5 Ir1 C13 102.72(18) . . ?
N3 Ir1 C13 118.71(19) . . ?
N5 Ir1 O2 82.77(17) . . ?
N3 Ir1 O2 81.79(17) . . ?
C13 Ir1 O2 159.4(2) . . ?
N5 Ir1 C10 134.16(18) . . ?
N3 Ir1 C10 98.02(19) . . ?
C13 Ir1 C10 39.8(2) . . ?
O2 Ir1 C10 142.35(18) . . ?
N5 Ir1 C14 103.60(18) . . ?
N3 Ir1 C14 157.77(19) . . ?
C13 Ir1 C14 39.1(2) . . ?
O2 Ir1 C14 120.43(19) . . ?
C10 Ir1 C14 65.4(2) . . ?
N5 Ir1 C11 167.99(17) . . ?
N3 Ir1 C11 111.90(18) . . ?
C13 Ir1 C11 66.07(19) . . ?
O2 Ir1 C11 106.25(18) . . ?
C10 Ir1 C11 38.81(19) . . ?
C14 Ir1 C11 65.14(19) . . ?
N5 Ir1 C15 133.68(19) . . ?
N3 Ir1 C15 149.23(19) . . ?
C13 Ir1 C15 65.5(2) . . ?
O2 Ir1 C15 96.21(18) . . ?
C10 Ir1 C15 65.1(2) . . ?
C14 Ir1 C15 38.43(19) . . ?
C11 Ir1 C15 39.02(19) . . ?
O8 S1 O6 114.1(3) . . ?
O8 S1 O12 112.8(2) . . ?
O6 S1 O12 111.7(2) . . ?
O8 S1 O7 103.4(3) . . ?
O6 S1 O7 107.2(2) . . ?
O12 S1 O7 106.7(2) . . ?
Ir1 O2 H9 123(7) . . ?
Ir1 O2 H31 117(5) . . ?
H9 O2 H31 106(8) . . ?
H33 O4 H34 118(6) . . ?
S1 O7 H32 102(4) . . ?
C16 N3 C17 118.2(5) . . ?
C16 N3 Ir1 116.3(3) . . ?
C17 N3 Ir1 125.5(4) . . ?
C23 N5 C18 119.5(4) . . ?
C23 N5 Ir1 118.7(4) . . ?
C18 N5 Ir1 121.7(3) . . ?
C11 C10 C13 108.1(5) . . ?
C11 C10 C24 127.4(5) . . ?
C13 C10 C24 124.5(5) . . ?
C11 C10 Ir1 71.4(3) . . ?
C13 C10 Ir1 68.9(3) . . ?
C24 C10 Ir1 125.4(4) . . ?
C10 C11 C15 107.4(4) . . ?
C10 C11 C22 127.0(5) . . ?
C15 C11 C22 125.6(5) . . ?
C10 C11 Ir1 69.8(3) . . ?
C15 C11 Ir1 70.6(3) . . ?
C22 C11 Ir1 126.1(3) . . ?
C14 C13 C10 107.6(4) . . ?
C14 C13 C25 125.4(5) . . ?
C10 C13 C25 126.2(5) . . ?
C14 C13 Ir1 72.3(3) . . ?
C10 C13 Ir1 71.2(3) . . ?
C25 C13 Ir1 129.7(4) . . ?
C15 C14 C13 108.3(5) . . ?
C15 C14 C20 126.1(5) . . ?
C13 C14 C20 125.5(5) . . ?
C15 C14 Ir1 71.0(3) . . ?
C13 C14 Ir1 68.6(3) . . ?
C20 C14 Ir1 129.0(4) . . ?
C14 C15 C11 108.4(5) . . ?
C14 C15 C27 125.4(5) . . ?
C11 C15 C27 126.1(5) . . ?
C14 C15 Ir1 70.6(3) . . ?
C11 C15 Ir1 70.4(3) . . ?
C27 C15 Ir1 126.7(4) . . ?
N3 C16 C29 122.2(5) . . ?
N3 C16 C23 115.3(4) . . ?
C29 C16 C23 122.5(5) . . ?
N3 C17 C19 122.0(5) . . ?
N3 C17 H17 119.0 . . ?
C19 C17 H17 119.0 . . ?
C26 C18 C21 118.8(5) . . ?
C26 C18 N5 122.2(5) . . ?
C21 C18 N5 119.0(5) . . ?
C17 C19 C28 119.6(5) . . ?
C17 C19 H19 120.2 . . ?
C28 C19 H19 120.2 . . ?
C14 C20 H20A 109.5 . . ?
C14 C20 H20B 109.5 . . ?
H20A C20 H20B 109.5 . . ?
C14 C20 H20C 109.5 . . ?
H20A C20 H20C 109.5 . . ?
H20B C20 H20C 109.5 . . ?
C18 C21 C26 120.8(5) . 2_666 ?
C18 C21 H21 119.6 . . ?
C26 C21 H21 119.6 2_666 . ?
C11 C22 H22A 109.5 . . ?
C11 C22 H22B 109.5 . . ?
H22A C22 H22B 109.5 . . ?
C11 C22 H22C 109.5 . . ?
H22A C22 H22C 109.5 . . ?
H22B C22 H22C 109.5 . . ?
O30 C23 N5 126.5(5) . . ?
O30 C23 C16 120.7(5) . . ?
N5 C23 C16 112.8(4) . . ?
C10 C24 H24A 109.5 . . ?
C10 C24 H24B 109.5 . . ?
H24A C24 H24B 109.5 . . ?
C10 C24 H24C 109.5 . . ?
H24A C24 H24C 109.5 . . ?
H24B C24 H24C 109.5 . . ?
C13 C25 H25A 109.5 . . ?
C13 C25 H25B 109.5 . . ?
H25A C25 H25B 109.5 . . ?
C13 C25 H25C 109.5 . . ?
H25A C25 H25C 109.5 . . ?
H25B C25 H25C 109.5 . . ?
C18 C26 C21 120.4(5) . 2_666 ?
C18 C26 H26 119.8 . . ?
C21 C26 H26 119.8 2_666 . ?
C15 C27 H27A 109.5 . . ?
C15 C27 H27B 109.5 . . ?
H27A C27 H27B 109.5 . . ?
C15 C27 H27C 109.5 . . ?
H27A C27 H27C 109.5 . . ?
H27B C27 H27C 109.5 . . ?
C19 C28 C29 118.9(5) . . ?
C19 C28 H28 120.6 . . ?
C29 C28 H28 120.6 . . ?
C16 C29 C28 119.0(5) . . ?
C16 C29 H29 120.5 . . ?
C28 C29 H29 120.5 . . ?

loop_
_geom_bond_atom_site_label_1
_geom_bond_atom_site_label_2
_geom_bond_distance
_geom_bond_site_symmetry_2
_geom_bond_publ_flag
Ir1 N5 2.087(4) . ?
Ir1 N3 2.089(4) . ?
Ir1 C13 2.121(5) . ?
Ir1 O2 2.140(4) . ?
Ir1 C10 2.152(5) . ?
Ir1 C14 2.170(5) . ?
Ir1 C11 2.173(5) . ?
Ir1 C15 2.175(5) . ?
S1 O8 1.449(4) . ?
S1 O6 1.453(4) . ?
S1 O12 1.471(4) . ?
S1 O7 1.568(4) . ?
O2 H9 0.65(7) . ?
O2 H31 0.90(8) . ?
O4 H33 0.98(8) . ?
O4 H34 0.73(6) . ?
O7 H32 0.82(7) . ?
O30 C23 1.245(6) . ?
N3 C16 1.354(6) . ?
N3 C17 1.356(7) . ?
N5 C23 1.328(7) . ?
N5 C18 1.423(7) . ?
C10 C11 1.437(7) . ?
C10 C13 1.455(7) . ?
C10 C24 1.479(8) . ?
C11 C15 1.452(7) . ?
C11 C22 1.503(7) . ?
C13 C14 1.438(8) . ?
C13 C25 1.498(7) . ?
C14 C15 1.430(7) . ?
C14 C20 1.507(7) . ?
C15 C27 1.481(7) . ?
C16 C29 1.381(7) . ?
C16 C23 1.501(7) . ?
C17 C19 1.375(8) . ?
C17 H17 0.9300 . ?
C18 C26 1.384(7) . ?
C18 C21 1.389(7) . ?
C19 C28 1.381(8) . ?
C19 H19 0.9300 . ?
C20 H20A 0.9600 . ?
C20 H20B 0.9600 . ?
C20 H20C 0.9600 . ?
C21 C26 1.395(7) 2_666 ?
C21 H21 0.9300 . ?
C22 H22A 0.9600 . ?
C22 H22B 0.9600 . ?
C22 H22C 0.9600 . ?
C24 H24A 0.9600 . ?
C24 H24B 0.9600 . ?
C24 H24C 0.9600 . ?
C25 H25A 0.9600 . ?
C25 H25B 0.9600 . ?
C25 H25C 0.9600 . ?
C26 H26 0.9300 . ?
C27 H27A 0.9600 . ?
C27 H27B 0.9600 . ?
C27 H27C 0.9600 . ?
C28 C29 1.390(8) . ?
C28 H28 0.9300 . ?
C29 H29 0.9300 . ?

loop_
_geom_torsion_atom_site_label_1
_geom_torsion_atom_site_label_2
_geom_torsion_atom_site_label_3
_geom_torsion_atom_site_label_4
_geom_torsion
_geom_torsion_site_symmetry_1
_geom_torsion_site_symmetry_2
_geom_torsion_site_symmetry_3
_geom_torsion_site_symmetry_4
_geom_torsion_publ_flag
C13 C10 C11 C15 1.4(6) . . . . ?
C24 C10 C11 C15 -178.3(5) . . . . ?
Ir1 C10 C11 C15 60.8(3) . . . . ?
C13 C10 C11 C22 180.0(5) . . . . ?
C24 C10 C11 C22 0.3(8) . . . . ?
Ir1 C10 C11 C22 -120.6(5) . . . . ?
C13 C10 C11 Ir1 -59.4(3) . . . . ?
C24 C10 C11 Ir1 120.9(5) . . . . ?
C11 C10 C13 C14 -2.6(6) . . . . ?
C24 C10 C13 C14 177.1(5) . . . . ?
Ir1 C10 C13 C14 -63.6(3) . . . . ?
C11 C10 C13 C25 -173.1(5) . . . . ?
C24 C10 C13 C25 6.6(8) . . . . ?
Ir1 C10 C13 C25 125.9(5) . . . . ?
C11 C10 C13 Ir1 61.0(3) . . . . ?
C24 C10 C13 Ir1 -119.3(5) . . . . ?
C10 C13 C14 C15 2.8(6) . . . . ?
C25 C13 C14 C15 173.4(5) . . . . ?
Ir1 C13 C14 C15 -60.1(3) . . . . ?
C10 C13 C14 C20 -173.7(5) . . . . ?
C25 C13 C14 C20 -3.0(8) . . . . ?
Ir1 C13 C14 C20 123.5(5) . . . . ?
C10 C13 C14 Ir1 62.9(3) . . . . ?
C25 C13 C14 Ir1 -126.5(5) . . . . ?
C13 C14 C15 C11 -2.0(6) . . . . ?
C20 C14 C15 C11 174.5(5) . . . . ?
Ir1 C14 C15 C11 -60.5(3) . . . . ?
C13 C14 C15 C27 -179.7(5) . . . . ?
C20 C14 C15 C27 -3.2(8) . . . . ?
Ir1 C14 C15 C27 121.8(5) . . . . ?
C13 C14 C15 Ir1 58.6(3) . . . . ?
C20 C14 C15 Ir1 -125.0(5) . . . . ?
C10 C11 C15 C14 0.3(5) . . . . ?
C22 C11 C15 C14 -178.3(5) . . . . ?
Ir1 C11 C15 C14 60.7(3) . . . . ?
C10 C11 C15 C27 178.0(5) . . . . ?
C22 C11 C15 C27 -0.6(8) . . . . ?
Ir1 C11 C15 C27 -121.7(5) . . . . ?
C10 C11 C15 Ir1 -60.3(3) . . . . ?
C22 C11 C15 Ir1 121.0(5) . . . . ?
C17 N3 C16 C29 3.6(8) . . . . ?
Ir1 N3 C16 C29 -179.0(4) . . . . ?
C17 N3 C16 C23 -177.7(5) . . . . ?
Ir1 N3 C16 C23 -0.2(6) . . . . ?
C16 N3 C17 C19 -2.4(8) . . . . ?
Ir1 N3 C17 C19 -179.7(4) . . . . ?
C23 N5 C18 C26 62.4(7) . . . . ?
Ir1 N5 C18 C26 -115.2(5) . . . . ?
C23 N5 C18 C21 -120.2(6) . . . . ?
Ir1 N5 C18 C21 62.2(6) . . . . ?
N3 C17 C19 C28 0.8(9) . . . . ?
C26 C18 C21 C26 -0.2(9) . . . 2_666 ?
N5 C18 C21 C26 -177.7(5) . . . 2_666 ?
C18 N5 C23 O30 -2.5(9) . . . . ?
Ir1 N5 C23 O30 175.2(5) . . . . ?
C18 N5 C23 C16 177.9(4) . . . . ?
Ir1 N5 C23 C16 -4.5(6) . . . . ?
N3 C16 C23 O30 -176.7(5) . . . . ?
C29 C16 C23 O30 2.1(9) . . . . ?
N3 C16 C23 N5 3.0(7) . . . . ?
C29 C16 C23 N5 -178.3(5) . . . . ?
C21 C18 C26 C21 0.2(9) . . . 2_666 ?
N5 C18 C26 C21 177.6(5) . . . 2_666 ?
C17 C19 C28 C29 -0.1(9) . . . . ?
N3 C16 C29 C28 -3.0(9) . . . . ?
C23 C16 C29 C28 178.3(5) . . . . ?
C19 C28 C29 C16 1.2(9) . . . . ?
